data_7154916
loop_
_publ_author_name
'Moshapo, Paseka T.'
'Sokamisa, Mokela'
'Mmutlane, Edwin M.'
'Mampa, Richard M.'
'Kinfe, Henok H.'

_publ_section_title
;
 A convenient domino Ferrier rearrangement-intramolecular cyclization for
 the synthesis of novel benzopyran-fused pyranoquinolines.
;
_journal_issue 24
_journal_name_full 'Organic &amp; biomolecular chemistry'
_journal_page_first 5627
_journal_page_last 5638
_journal_paper_doi 10.1039/c5ob02536b
_journal_volume 14
_journal_year 2016
_chemical_formula_moiety 'C33 H31 N O4'
_chemical_formula_sum 'C33 H31 N O4'
_chemical_formula_weight 505.58
_chemical_name_systematic
(4bS,4b1S,6R,7S,7aR,12bS)-7-(benzyloxy)-6-((benzyloxy)methyl)-4b1,6,7,7a,12b,13-hexahydro-4bH-benzo[h]chromeno[2,3,4-de]chromene
_space_group_crystal_system monoclinic
_space_group_IT_number 4
_space_group_name_Hall 'P 2yb'
_space_group_name_H-M_alt 'P 1 21 1'
_symmetry_space_group_name_Hall 'P 2yb'
_symmetry_space_group_name_H-M 'P 1 21 1'
_atom_sites_solution_hydrogens mixed
_atom_sites_solution_primary direct
_audit_creation_date 2015-03-12
_audit_creation_method
;
Olex2 1.2-alpha
(compiled 2014.11.03 svn.r3071 for OlexSys, GUI svn.r4932)
;
_audit_update_record
;
2015-11-28 deposited with the CCDC.
2016-01-15 downloaded from the CCDC.
;
_cell_angle_alpha 90
_cell_angle_beta 103.9468(13)
_cell_angle_gamma 90
_cell_formula_units_Z 2
_cell_length_a 9.1243(3)
_cell_length_b 11.1741(3)
_cell_length_c 13.3627(5)
_cell_measurement_reflns_used 9994
_cell_measurement_temperature 273(2)
_cell_measurement_theta_max 28.276
_cell_measurement_theta_min 2.935
_cell_volume 1322.24(8)
_computing_cell_refinement 'SAINT v8.34A (Bruker, 2013)'
_computing_data_reduction 'SAINT v8.34A (Bruker, 2013)'
_computing_molecular_graphics 'Olex2 (Dolomanov et al., 2009)'
_computing_publication_material 'Olex2 (Dolomanov et al., 2009)'
_computing_structure_refinement 'ShelXL (Sheldrick, 2008)'
_computing_structure_solution 'ShelXS (Sheldrick, 2008)'
_diffrn_ambient_temperature 273.15
_diffrn_measured_fraction_theta_full 0.996
_diffrn_measured_fraction_theta_max 0.997
_diffrn_measurement_device_type 'Bruker APEX-II CCD'
_diffrn_measurement_method '\f and \w scans'
_diffrn_radiation_type MoK\a
_diffrn_radiation_wavelength 0.71073
_diffrn_reflns_av_R_equivalents 0.0361
_diffrn_reflns_av_unetI/netI 0.0349
_diffrn_reflns_Laue_measured_fraction_full 0.996
_diffrn_reflns_Laue_measured_fraction_max 0.997
_diffrn_reflns_limit_h_max 12
_diffrn_reflns_limit_h_min -12
_diffrn_reflns_limit_k_max 14
_diffrn_reflns_limit_k_min -14
_diffrn_reflns_limit_l_max 17
_diffrn_reflns_limit_l_min -17
_diffrn_reflns_number 23644
_diffrn_reflns_point_group_measured_fraction_full 0.994
_diffrn_reflns_point_group_measured_fraction_max 0.993
_diffrn_reflns_theta_full 26.000
_diffrn_reflns_theta_max 28.298
_diffrn_reflns_theta_min 2.935
_diffrn_standards_number 0
_exptl_absorpt_coefficient_mu 0.083
_exptl_absorpt_correction_type none
_exptl_crystal_colour colourless
_exptl_crystal_colour_primary colourless
_exptl_crystal_density_diffrn 1.270
_exptl_crystal_description plates
_exptl_crystal_F_000 536
_exptl_crystal_size_max 0.626
_exptl_crystal_size_mid 0.217
_exptl_crystal_size_min 0.026
_refine_diff_density_max 0.223
_refine_diff_density_min -0.242
_refine_diff_density_rms 0.071
_refine_ls_abs_structure_details
;
 Flack x determined using 2214 quotients [(I+)-(I-)]/[(I+)+(I-)]
 (Parsons, Flack and Wagner, Acta Cryst. B69 (2013) 249-259).
;
_refine_ls_abs_structure_Flack -0.1(3)
_refine_ls_extinction_coef 0.087(7)
_refine_ls_extinction_expression Fc^*^=kFc[1+0.001xFc^2^\l^3^/sin(2\q)]^-1/4^
_refine_ls_extinction_method 'SHELXL-2014/7 (Sheldrick 2014'
_refine_ls_goodness_of_fit_ref 1.097
_refine_ls_hydrogen_treatment mixed
_refine_ls_matrix_type full
_refine_ls_number_parameters 352
_refine_ls_number_reflns 6519
_refine_ls_number_restraints 1
_refine_ls_restrained_S_all 1.097
_refine_ls_R_factor_all 0.0554
_refine_ls_R_factor_gt 0.0404
_refine_ls_shift/su_max 0.000
_refine_ls_shift/su_mean 0.000
_refine_ls_structure_factor_coef Fsqd
_refine_ls_weighting_details 'w=1/[\s^2^(Fo^2^)+(0.0516P)^2^+0.1540P] where P=(Fo^2^+2Fc^2^)/3'
_refine_ls_weighting_scheme calc
_refine_ls_wR_factor_gt 0.0949
_refine_ls_wR_factor_ref 0.1060
_reflns_Friedel_coverage 0.897
_reflns_Friedel_fraction_full 0.991
_reflns_Friedel_fraction_max 0.989
_reflns_number_gt 5480
_reflns_number_total 6519
_reflns_threshold_expression 'I > 2\s(I)'
_cod_data_source_file c5ob02536b5.cif
_cod_data_source_block 15a
_cod_depositor_comments
;
          Adding full bibliography for 7154916.cif.

2018-02-05
Z value and formula fixed to values more according to usual
chemical conventions.                 miguel
;
_cod_original_formula_weight 252.79
_cod_original_formula_moiety '0.5(C33 H31 N O4)'
_cod_original_formula_units_Z 4
_cod_original_formula_sum 'C16.50 H15.50 N0.50 O2'
_cod_database_code 7154916
_shelx_space_group_comment
;
The symmetry employed for this shelxl refinement is uniquely defined
by the following loop, which should always be used as a source of
symmetry information in preference to the above space-group names.
They are only intended as comments.
;
_shelx_estimated_absorpt_t_max 0.998
_shelx_estimated_absorpt_t_min 0.950
_olex2_refinement_description
;
1. Fixed Uiso
 At 1.2 times of:
  All C(H) groups, All C(H,H) groups, All N(H) groups
2.a Ternary CH refined with riding coordinates:
 C7(H7), C8(H8), C9(H9), C17(H17), C18(H18), C19(H19)
2.b Secondary CH2 refined with riding coordinates:
 C20(H20A,H20B), C21(H21A,H21B)
2.c Aromatic/amide H refined with riding coordinates:
 N1(H1A), C1(H1), C2(H2), C3(H3), C6(H6), C12(H12), C13(H13), C14(H14),
 C15(H15), C23(H23), C24(H24), C25(H25), C26(H26), C27(H27), C30(H30), C31(H31),
  C32(H32), C33(H33), C34(H34)
;
_shelx_shelxl_version_number 2014/7
_olex2_submission_special_instructions 'No special instructions were received'

loop_
_space_group_symop_operation_xyz
'x, y, z'
'-x, y+1/2, -z'

loop_
_atom_site_label
_atom_site_type_symbol
_atom_site_fract_x
_atom_site_fract_y
_atom_site_fract_z
_atom_site_U_iso_or_equiv
_atom_site_adp_type
_atom_site_occupancy
_atom_site_site_symmetry_order
_atom_site_calc_flag
_atom_site_refinement_flags_posn
O1 O -0.72722(18) -1.03986(16) -0.16965(14) 0.0369(4) Uani 1 1 d .
O2 O -0.39114(19) -0.80101(14) -0.03817(13) 0.0314(4) Uani 1 1 d .
O3 O -0.2981(2) -0.76221(16) -0.22218(14) 0.0377(4) Uani 1 1 d .
O4 O -0.43671(19) -1.05376(15) -0.21547(12) 0.0330(4) Uani 1 1 d .
N1 N -0.6194(2) -1.03368(18) 0.11615(16) 0.0337(5) Uani 1 1 d .
H1A H -0.6603 -1.0926 0.1407 0.040 Uiso 1 1 calc R
C1 C -0.2282(3) -1.0772(3) 0.2626(2) 0.0404(6) Uani 1 1 d .
H1 H -0.1729 -1.1298 0.3112 0.049 Uiso 1 1 calc R
C2 C -0.1563(3) -0.9813(3) 0.2281(2) 0.0429(7) Uani 1 1 d .
H2 H -0.0535 -0.9684 0.2546 0.051 Uiso 1 1 calc R
C3 C -0.2388(3) -0.9058(3) 0.15447(18) 0.0381(6) Uani 1 1 d .
H3 H -0.1903 -0.8422 0.1311 0.046 Uiso 1 1 calc R
C4 C -0.3928(3) -0.9220(2) 0.11405(17) 0.0292(5) Uani 1 1 d .
C5 C -0.4669(3) -1.0163(2) 0.15072(18) 0.0286(5) Uani 1 1 d .
C6 C -0.3810(3) -1.0944(2) 0.22499(19) 0.0347(5) Uani 1 1 d .
H6 H -0.4282 -1.1583 0.2489 0.042 Uiso 1 1 calc R
C7 C -0.4808(3) -0.84051(19) 0.03038(18) 0.0291(5) Uani 1 1 d .
H7 H -0.5099 -0.7695 0.0640 0.035 Uiso 1 1 calc R
C8 C -0.6255(3) -0.89961(19) -0.03114(18) 0.0278(5) Uani 1 1 d .
H8 H -0.6883 -0.8384 -0.0736 0.033 Uiso 1 1 calc R
C9 C -0.7158(3) -0.9564(2) 0.03932(19) 0.0318(5) Uani 1 1 d .
H9 H -0.7575 -0.8928 0.0748 0.038 Uiso 1 1 calc R
C11 C -0.8442(3) -1.0293(2) -0.0248(2) 0.0354(6) Uani 1 1 d .
C12 C -0.9664(3) -1.0625(3) 0.0151(3) 0.0472(7) Uani 1 1 d .
H12 H -0.9702 -1.0366 0.0805 0.057 Uiso 1 1 calc R
C13 C -1.0817(3) -1.1330(3) -0.0409(3) 0.0562(9) Uani 1 1 d .
H13 H -1.1604 -1.1568 -0.0123 0.067 Uiso 1 1 calc R
C14 C -1.0794(3) -1.1681(3) -0.1402(3) 0.0560(9) Uani 1 1 d .
H14 H -1.1580 -1.2139 -0.1789 0.067 Uiso 1 1 calc R
C15 C -0.9609(3) -1.1350(2) -0.1813(3) 0.0463(7) Uani 1 1 d .
H15 H -0.9601 -1.1575 -0.2482 0.056 Uiso 1 1 calc R
C16 C -0.8422(3) -1.0680(2) -0.1230(2) 0.0364(6) Uani 1 1 d .
C17 C -0.5907(3) -0.9965(2) -0.10175(18) 0.0273(5) Uani 1 1 d .
H17 H -0.5418 -1.0634 -0.0590 0.033 Uiso 1 1 calc R
C18 C -0.4865(3) -0.9537(2) -0.16654(17) 0.0279(5) Uani 1 1 d .
H18 H -0.5382 -0.8956 -0.2180 0.034 Uiso 1 1 calc R
C19 C -0.3476(3) -0.89724(19) -0.09534(17) 0.0268(5) Uani 1 1 d .
H19 H -0.2988 -0.9585 -0.0460 0.032 Uiso 1 1 calc R
C20 C -0.2317(3) -0.8510(2) -0.14978(18) 0.0305(5) Uani 1 1 d .
H20A H -0.1466 -0.8173 -0.0998 0.037 Uiso 1 1 calc R
H20B H -0.1950 -0.9164 -0.1849 0.037 Uiso 1 1 calc R
C21 C -0.1904(4) -0.7071(2) -0.2702(2) 0.0424(6) Uani 1 1 d .
H21A H -0.1023 -0.6839 -0.2172 0.051 Uiso 1 1 calc R
H21B H -0.2344 -0.6348 -0.3052 0.051 Uiso 1 1 calc R
C22 C -0.1408(3) -0.7869(2) -0.34685(19) 0.0332(5) Uani 1 1 d .
C23 C -0.0086(3) -0.8533(2) -0.31764(19) 0.0367(6) Uani 1 1 d .
H23 H 0.0499 -0.8481 -0.2504 0.044 Uiso 1 1 calc R
C24 C 0.0367(3) -0.9270(3) -0.3878(2) 0.0410(6) Uani 1 1 d .
H24 H 0.1252 -0.9714 -0.3673 0.049 Uiso 1 1 calc R
C25 C -0.0484(3) -0.9351(3) -0.4875(2) 0.0453(7) Uani 1 1 d .
H25 H -0.0173 -0.9843 -0.5346 0.054 Uiso 1 1 calc R
C26 C -0.1788(3) -0.8703(3) -0.5173(2) 0.0512(8) Uani 1 1 d .
H26 H -0.2366 -0.8759 -0.5848 0.061 Uiso 1 1 calc R
C27 C -0.2255(3) -0.7963(3) -0.4476(2) 0.0458(7) Uani 1 1 d .
H27 H -0.3143 -0.7526 -0.4686 0.055 Uiso 1 1 calc R
C28 C -0.4868(4) -1.0553(3) -0.3240(2) 0.0475(7) Uani 1 1 d .
C29 C -0.4261(3) -1.1667(2) -0.36241(18) 0.0346(5) Uani 1 1 d .
C30 C -0.3410(4) -1.1601(3) -0.4346(3) 0.0592(9) Uani 1 1 d .
H30 H -0.3214 -1.0859 -0.4601 0.071 Uiso 1 1 calc R
C31 C -0.2847(5) -1.2626(4) -0.4695(3) 0.0785(13) Uani 1 1 d .
H31 H -0.2270 -1.2570 -0.5179 0.094 Uiso 1 1 calc R
C32 C -0.3136(4) -1.3729(3) -0.4328(3) 0.0581(9) Uani 1 1 d .
H32 H -0.2757 -1.4418 -0.4565 0.070 Uiso 1 1 calc R
C33 C -0.3982(3) -1.3808(3) -0.3613(2) 0.0433(6) Uani 1 1 d .
H33 H -0.4180 -1.4552 -0.3362 0.052 Uiso 1 1 calc R
C34 C -0.4541(3) -1.2782(3) -0.3266(2) 0.0380(6) Uani 1 1 d .
H34 H -0.5118 -1.2843 -0.2781 0.046 Uiso 1 1 calc R
H28A H -0.603(4) -1.061(4) -0.341(3) 0.069(11) Uiso 1 1 d .
H28B H -0.459(5) -0.980(4) -0.359(3) 0.080(13) Uiso 1 1 d .

loop_
_atom_site_aniso_label
_atom_site_aniso_U_11
_atom_site_aniso_U_22
_atom_site_aniso_U_33
_atom_site_aniso_U_23
_atom_site_aniso_U_13
_atom_site_aniso_U_12
O1 0.0292(9) 0.0389(10) 0.0415(10) -0.0042(8) 0.0063(7) -0.0026(7)
O2 0.0429(10) 0.0204(7) 0.0364(9) -0.0009(6) 0.0202(8) -0.0046(7)
O3 0.0475(10) 0.0346(9) 0.0379(10) 0.0109(7) 0.0240(8) 0.0118(8)
O4 0.0375(9) 0.0337(9) 0.0265(8) -0.0046(7) 0.0053(7) 0.0120(7)
N1 0.0358(11) 0.0277(10) 0.0401(11) 0.0085(9) 0.0142(9) -0.0022(9)
C1 0.0474(15) 0.0441(15) 0.0290(12) -0.0028(11) 0.0078(11) 0.0048(12)
C2 0.0366(14) 0.0638(18) 0.0282(12) -0.0092(12) 0.0080(10) -0.0099(13)
C3 0.0456(14) 0.0426(14) 0.0286(12) -0.0094(10) 0.0142(11) -0.0159(12)
C4 0.0399(13) 0.0234(11) 0.0279(11) -0.0071(8) 0.0150(9) -0.0050(9)
C5 0.0358(12) 0.0239(11) 0.0290(11) -0.0044(8) 0.0135(9) -0.0010(9)
C6 0.0445(14) 0.0281(12) 0.0327(12) 0.0004(9) 0.0116(11) -0.0042(10)
C7 0.0414(13) 0.0179(10) 0.0341(12) -0.0031(8) 0.0210(10) -0.0032(9)
C8 0.0319(11) 0.0187(10) 0.0361(12) 0.0039(9) 0.0148(9) 0.0042(9)
C9 0.0333(12) 0.0248(11) 0.0424(13) 0.0043(9) 0.0190(10) 0.0043(9)
C11 0.0269(11) 0.0275(12) 0.0531(15) 0.0127(11) 0.0122(11) 0.0077(9)
C12 0.0321(14) 0.0455(15) 0.0666(19) 0.0265(14) 0.0169(13) 0.0111(12)
C13 0.0248(13) 0.0520(19) 0.091(3) 0.0366(18) 0.0120(14) 0.0050(12)
C14 0.0283(14) 0.0403(15) 0.090(3) 0.0272(16) -0.0031(15) -0.0009(12)
C15 0.0316(13) 0.0336(14) 0.0658(19) 0.0114(13) -0.0037(12) 0.0018(11)
C16 0.0265(11) 0.0278(12) 0.0533(15) 0.0095(11) 0.0065(11) 0.0048(9)
C17 0.0266(11) 0.0241(10) 0.0310(11) 0.0002(8) 0.0064(9) 0.0025(9)
C18 0.0312(11) 0.0249(11) 0.0291(11) 0.0003(9) 0.0100(9) 0.0057(9)
C19 0.0322(11) 0.0231(10) 0.0279(11) 0.0020(8) 0.0124(9) 0.0020(9)
C20 0.0317(12) 0.0307(12) 0.0313(12) 0.0059(9) 0.0120(9) 0.0031(9)
C21 0.0643(18) 0.0288(12) 0.0428(15) 0.0046(11) 0.0301(13) 0.0018(12)
C22 0.0418(13) 0.0312(12) 0.0325(12) 0.0034(9) 0.0201(11) -0.0036(10)
C23 0.0354(13) 0.0451(14) 0.0300(12) 0.0027(11) 0.0086(10) -0.0037(11)
C24 0.0310(13) 0.0514(16) 0.0435(14) 0.0029(12) 0.0147(11) 0.0052(11)
C25 0.0420(15) 0.0602(18) 0.0398(14) -0.0081(13) 0.0218(12) 0.0009(13)
C26 0.0441(16) 0.078(2) 0.0306(13) -0.0050(13) 0.0076(12) 0.0050(15)
C27 0.0395(14) 0.0618(18) 0.0382(14) 0.0076(13) 0.0136(12) 0.0134(13)
C28 0.063(2) 0.0466(16) 0.0282(13) -0.0050(12) 0.0028(12) 0.0183(15)
C29 0.0391(13) 0.0373(13) 0.0256(11) -0.0051(10) 0.0044(10) 0.0033(11)
C30 0.077(2) 0.0427(16) 0.073(2) 0.0043(15) 0.0476(18) -0.0012(16)
C31 0.109(3) 0.064(2) 0.090(3) 0.006(2) 0.080(3) 0.014(2)
C32 0.077(2) 0.0452(18) 0.063(2) -0.0115(15) 0.0385(18) 0.0108(16)
C33 0.0517(16) 0.0369(14) 0.0422(14) -0.0019(11) 0.0131(12) -0.0016(12)
C34 0.0394(13) 0.0473(15) 0.0299(12) -0.0006(11) 0.0133(10) 0.0011(12)

loop_
_atom_type_symbol
_atom_type_description
_atom_type_scat_dispersion_real
_atom_type_scat_dispersion_imag
_atom_type_scat_source
C C 0.0033 0.0016 'International Tables Vol C Tables 4.2.6.8 and 6.1.1.4'
H H 0.0000 0.0000 'International Tables Vol C Tables 4.2.6.8 and 6.1.1.4'
N N 0.0061 0.0033 'International Tables Vol C Tables 4.2.6.8 and 6.1.1.4'
O O 0.0106 0.0060 'International Tables Vol C Tables 4.2.6.8 and 6.1.1.4'

loop_
_geom_angle_atom_site_label_1
_geom_angle_atom_site_label_2
_geom_angle_atom_site_label_3
_geom_angle
C16 O1 C17 115.42(19)
C19 O2 C7 112.57(16)
C20 O3 C21 112.32(19)
C28 O4 C18 114.90(18)
C5 N1 H1A 118.6
C5 N1 C9 122.87(19)
C9 N1 H1A 118.6
C2 C1 H1 119.9
C6 C1 H1 119.9
C6 C1 C2 120.2(3)
C1 C2 H2 120.4
C3 C2 C1 119.3(3)
C3 C2 H2 120.4
C2 C3 H3 119.1
C2 C3 C4 121.7(2)
C4 C3 H3 119.1
C3 C4 C5 119.3(2)
C3 C4 C7 121.0(2)
C5 C4 C7 119.7(2)
N1 C5 C4 121.6(2)
N1 C5 C6 119.8(2)
C4 C5 C6 118.6(2)
C1 C6 C5 120.8(2)
C1 C6 H6 119.6
C5 C6 H6 119.6
O2 C7 C4 111.9(2)
O2 C7 H7 107.6
O2 C7 C8 109.93(18)
C4 C7 H7 107.6
C4 C7 C8 111.91(18)
C8 C7 H7 107.6
C7 C8 H8 108.6
C7 C8 C9 111.84(19)
C9 C8 H8 108.6
C17 C8 C7 111.09(18)
C17 C8 H8 108.6
C17 C8 C9 108.09(18)
N1 C9 C8 110.79(18)
N1 C9 H9 109.0
N1 C9 C11 109.39(19)
C8 C9 H9 109.0
C11 C9 C8 109.5(2)
C11 C9 H9 109.0
C12 C11 C9 120.5(3)
C16 C11 C9 121.3(2)
C16 C11 C12 118.1(3)
C11 C12 H12 119.4
C13 C12 C11 121.3(3)
C13 C12 H12 119.4
C12 C13 H13 120.2
C12 C13 C14 119.6(3)
C14 C13 H13 120.2
C13 C14 H14 120.0
C15 C14 C13 120.0(3)
C15 C14 H14 120.0
C14 C15 H15 120.0
C14 C15 C16 120.1(3)
C16 C15 H15 120.0
O1 C16 C11 122.8(2)
O1 C16 C15 116.3(3)
C11 C16 C15 120.9(3)
O1 C17 C8 110.69(18)
O1 C17 H17 108.4
O1 C17 C18 108.33(18)
C8 C17 H17 108.4
C18 C17 C8 112.61(18)
C18 C17 H17 108.4
O4 C18 C17 109.20(18)
O4 C18 H18 110.5
O4 C18 C19 107.56(17)
C17 C18 H18 110.5
C17 C18 C19 108.47(17)
C19 C18 H18 110.5
O2 C19 C18 110.36(17)
O2 C19 H19 107.8
O2 C19 C20 108.47(18)
C18 C19 H19 107.8
C20 C19 C18 114.43(18)
C20 C19 H19 107.8
O3 C20 C19 109.54(19)
O3 C20 H20A 109.8
O3 C20 H20B 109.8
C19 C20 H20A 109.8
C19 C20 H20B 109.8
H20A C20 H20B 108.2
O3 C21 H21A 108.9
O3 C21 H21B 108.9
O3 C21 C22 113.6(2)
H21A C21 H21B 107.7
C22 C21 H21A 108.9
C22 C21 H21B 108.9
C23 C22 C21 120.5(2)
C27 C22 C21 121.1(2)
C27 C22 C23 118.4(2)
C22 C23 H23 119.7
C24 C23 C22 120.6(2)
C24 C23 H23 119.7
C23 C24 H24 119.9
C25 C24 C23 120.3(3)
C25 C24 H24 119.9
C24 C25 H25 120.1
C26 C25 C24 119.8(3)
C26 C25 H25 120.1
C25 C26 H26 119.8
C25 C26 C27 120.4(3)
C27 C26 H26 119.8
C22 C27 C26 120.6(3)
C22 C27 H27 119.7
C26 C27 H27 119.7
O4 C28 C29 107.8(2)
O4 C28 H28A 107(2)
O4 C28 H28B 114(2)
C29 C28 H28A 108(2)
C29 C28 H28B 112(2)
H28A C28 H28B 108(3)
C30 C29 C28 120.7(3)
C30 C29 C34 118.3(3)
C34 C29 C28 121.0(2)
C29 C30 H30 119.7
C29 C30 C31 120.6(3)
C31 C30 H30 119.7
C30 C31 H31 119.8
C32 C31 C30 120.3(3)
C32 C31 H31 119.8
C31 C32 H32 120.2
C33 C32 C31 119.7(3)
C33 C32 H32 120.2
C32 C33 H33 120.1
C32 C33 C34 119.9(3)
C34 C33 H33 120.1
C29 C34 H34 119.4
C33 C34 C29 121.2(2)
C33 C34 H34 119.4

loop_
_geom_bond_atom_site_label_1
_geom_bond_atom_site_label_2
_geom_bond_distance
O1 C16 1.380(3)
O1 C17 1.437(3)
O2 C7 1.437(3)
O2 C19 1.430(3)
O3 C20 1.416(3)
O3 C21 1.436(3)
O4 C18 1.424(3)
O4 C28 1.412(3)
N1 H1A 0.8600
N1 C5 1.371(3)
N1 C9 1.462(3)
C1 H1 0.9300
C1 C2 1.392(4)
C1 C6 1.377(4)
C2 H2 0.9300
C2 C3 1.374(4)
C3 H3 0.9300
C3 C4 1.391(3)
C4 C5 1.402(3)
C4 C7 1.514(3)
C5 C6 1.409(3)
C6 H6 0.9300
C7 H7 0.9800
C7 C8 1.527(3)
C8 H8 0.9800
C8 C9 1.530(3)
C8 C17 1.519(3)
C9 H9 0.9800
C9 C11 1.512(4)
C11 C12 1.397(4)
C11 C16 1.386(4)
C12 H12 0.9300
C12 C13 1.382(5)
C13 H13 0.9300
C13 C14 1.388(6)
C14 H14 0.9300
C14 C15 1.377(4)
C15 H15 0.9300
C15 C16 1.390(4)
C17 H17 0.9800
C17 C18 1.510(3)
C18 H18 0.9800
C18 C19 1.526(3)
C19 H19 0.9800
C19 C20 1.512(3)
C20 H20A 0.9700
C20 H20B 0.9700
C21 H21A 0.9700
C21 H21B 0.9700
C21 C22 1.507(4)
C22 C23 1.389(4)
C22 C27 1.385(4)
C23 H23 0.9300
C23 C24 1.384(4)
C24 H24 0.9300
C24 C25 1.374(4)
C25 H25 0.9300
C25 C26 1.368(4)
C26 H26 0.9300
C26 C27 1.387(4)
C27 H27 0.9300
C28 C29 1.502(4)
C28 H28A 1.03(4)
C28 H28B 1.03(5)
C29 C30 1.378(4)
C29 C34 1.381(4)
C30 H30 0.9300
C30 C31 1.381(5)
C31 H31 0.9300
C31 C32 1.375(5)
C32 H32 0.9300
C32 C33 1.369(4)
C33 H33 0.9300
C33 C34 1.380(4)
C34 H34 0.9300

loop_
_geom_torsion_atom_site_label_1
_geom_torsion_atom_site_label_2
_geom_torsion_atom_site_label_3
_geom_torsion_atom_site_label_4
_geom_torsion
O1 C17 C18 O4 -68.1(2)
O1 C17 C18 C19 174.92(17)
O2 C7 C8 C9 173.22(17)
O2 C7 C8 C17 52.3(2)
O2 C19 C20 O3 -63.7(2)
O3 C21 C22 C23 -96.1(3)
O3 C21 C22 C27 83.7(3)
O4 C18 C19 O2 -175.90(16)
O4 C18 C19 C20 61.4(2)
O4 C28 C29 C30 -124.6(3)
O4 C28 C29 C34 55.5(4)
N1 C5 C6 C1 -178.5(2)
N1 C9 C11 C12 76.3(3)
N1 C9 C11 C16 -101.8(3)
C1 C2 C3 C4 0.6(4)
C2 C1 C6 C5 0.5(4)
C2 C3 C4 C5 1.3(4)
C2 C3 C4 C7 -177.9(2)
C3 C4 C5 N1 177.7(2)
C3 C4 C5 C6 -2.3(3)
C3 C4 C7 O2 33.6(3)
C3 C4 C7 C8 157.5(2)
C4 C5 C6 C1 1.4(3)
C4 C7 C8 C9 48.2(2)
C4 C7 C8 C17 -72.7(2)
C5 N1 C9 C8 27.3(3)
C5 N1 C9 C11 148.1(2)
C5 C4 C7 O2 -145.62(19)
C5 C4 C7 C8 -21.7(3)
C6 C1 C2 C3 -1.5(4)
C7 O2 C19 C18 64.1(2)
C7 O2 C19 C20 -169.82(19)
C7 C4 C5 N1 -3.1(3)
C7 C4 C5 C6 177.0(2)
C7 C8 C9 N1 -50.7(2)
C7 C8 C9 C11 -171.40(18)
C7 C8 C17 O1 -171.83(18)
C7 C8 C17 C18 -50.4(2)
C8 C9 C11 C12 -162.2(2)
C8 C9 C11 C16 19.8(3)
C8 C17 C18 O4 169.09(18)
C8 C17 C18 C19 52.2(2)
C9 N1 C5 C4 0.0(3)
C9 N1 C5 C6 180.0(2)
C9 C8 C17 O1 65.1(2)
C9 C8 C17 C18 -173.46(18)
C9 C11 C12 C13 -177.5(2)
C9 C11 C16 O1 -2.2(4)
C9 C11 C16 C15 -180.0(2)
C11 C12 C13 C14 -2.4(4)
C12 C11 C16 O1 179.7(2)
C12 C11 C16 C15 1.9(4)
C12 C13 C14 C15 1.6(4)
C13 C14 C15 C16 1.0(4)
C14 C15 C16 O1 179.3(2)
C14 C15 C16 C11 -2.7(4)
C16 O1 C17 C8 -48.0(3)
C16 O1 C17 C18 -171.96(19)
C16 C11 C12 C13 0.7(4)
C17 O1 C16 C11 16.4(3)
C17 O1 C16 C15 -165.7(2)
C17 C8 C9 N1 71.9(2)
C17 C8 C9 C11 -48.8(2)
C17 C18 C19 O2 -57.9(2)
C17 C18 C19 C20 179.43(18)
C18 O4 C28 C29 -179.3(2)
C18 C19 C20 O3 60.0(3)
C19 O2 C7 C4 64.6(2)
C19 O2 C7 C8 -60.4(2)
C20 O3 C21 C22 72.7(3)
C21 O3 C20 C19 174.9(2)
C21 C22 C23 C24 179.7(2)
C21 C22 C27 C26 -179.8(3)
C22 C23 C24 C25 0.3(4)
C23 C22 C27 C26 -0.1(4)
C23 C24 C25 C26 -0.4(5)
C24 C25 C26 C27 0.2(5)
C25 C26 C27 C22 0.0(5)
C27 C22 C23 C24 -0.1(4)
C28 O4 C18 C17 114.4(3)
C28 O4 C18 C19 -128.1(2)
C28 C29 C30 C31 179.7(4)
C28 C29 C34 C33 -179.8(3)
C29 C30 C31 C32 0.3(7)
C30 C29 C34 C33 0.3(4)
C30 C31 C32 C33 -0.2(7)
C31 C32 C33 C34 0.1(5)
C32 C33 C34 C29 -0.2(4)
C34 C29 C30 C31 -0.4(5)
